data_2104529
loop_
_publ_author_name
'Marsh, Richard E.'

_publ_section_title
;
 Space groups <i>P</i>1 and <i>Cc</i>: how are they doing?
;
_journal_coeditor_code BK5088
_journal_issue 6
_journal_name_full 'Acta Crystallographica Section B'
_journal_page_first 782
_journal_page_last 783
_journal_paper_doi 10.1107/S0108768109046448
_journal_volume 65
_journal_year 2009
_chemical_formula_moiety '2(C12 H28 N), C35 H65 Co2 N13 O5, C4 H9 N O'
_chemical_formula_sum 'C63 H130 Co2 N16 O6'
_chemical_formula_weight 1324.7
_chemical_name_systematic
;
bis(Tetrapropylammonium)(mu(2)-acetamido-N,O)-(mu(2)-3,5-bis(bis-
((N'-t-butylureaylato)-N-ethyl)aminatomethyl)-1H-pyrazolato)-di-cobalt(ii)
N,N-dimethylacetamide solvate.
;
_space_group_IT_number 15
_symmetry_cell_setting monoclinic
_symmetry_space_group_name_Hall '-C 2yc'
_symmetry_space_group_name_H-M 'C 1 2/c 1'
_cell_angle_alpha 90.00
_cell_angle_beta 92.625(3)
_cell_angle_gamma 90.00
_cell_formula_units_Z 4
_cell_length_a 13.5620(12)
_cell_length_b 19.0518(18)
_cell_length_c 29.098(2)
_cell_measurement_reflns_used 6213
_cell_measurement_temperature 100(2)
_cell_measurement_theta_max 29.10
_cell_measurement_theta_min 2.25
_cell_volume 7510.5(11)
_diffrn_ambient_temperature 100(2)
_diffrn_measurement_device_type 'Bruker SMART APEX CCD area detector'
_diffrn_radiation_monochromator graphite
_diffrn_radiation_source 'fine-focus sealed tube'
_diffrn_radiation_type MoK\a
_diffrn_radiation_wavelength 0.71073
_exptl_crystal_colour pink
_exptl_crystal_density_diffrn 1.172
_exptl_crystal_density_method 'not measured'
_exptl_crystal_description prism
_exptl_crystal_F_000 2884
_exptl_crystal_size_max 0.47
_exptl_crystal_size_mid 0.28
_exptl_crystal_size_min 0.11
_cod_data_source_file bk5088.cif
_cod_data_source_block HIWMAC
_cod_depositor_comments
;
The following automatic conversions were performed:
'_symmetry_cell_setting' value 'Monoclinic' changed to 'monoclinic'
according to '/home/saulius/struct/CIF-dictionaries/cif_core.dic'
dictionary named 'cif_core.dic' version 2.4.1 from 2010-06-29.

Automatic conversion script
Id: cif_fix_enum 1527 2010-12-29 10:47:43Z saulius 

The following automatic conversions were performed:

'_symmetry_cell_setting' value 'Monoclinic' changed to 'monoclinic'
according to /home/saulius/struct/CIF-dictionaries/cif_core.dic
dictionary named 'cif_core.dic' version 2.4.1 from 2010-06-29.

Automatic conversion script
Id: cif_fix_values 1715 2011-07-08 13:25:40Z adriana 
;
_cod_original_sg_symbol_H-M C2/c
_cod_database_code 2104529

loop_
_symmetry_equiv_pos_as_xyz
'x, y, z'
'x, -y, z+1/2'
'x+1/2, y+1/2, z'
'x+1/2, -y+1/2, z+1/2'
'-x, -y, -z'
'-x, y, 1/2-z'
'1/2-x, 1/2-y, -z'
'1/2-x, 1/2+y, 1/2-z'

loop_
_atom_site_label
_atom_site_type_symbol
_atom_site_fract_x
_atom_site_fract_y
_atom_site_fract_z
_atom_site_occupancy
Co1 Co 0.46816 0.22382 0.17046 1
O1 O 0.5132 0.3151 0.2897 0.5
N1 N 0.5132 0.3151 0.2897 0.5
C1 C 0.4634 0.3071 0.2574 0.5
C2 C 0.3539 0.2906 0.2646 0.5
H1 H 0.3240 0.3281 0.2804 0.5
H2 H 0.3486 0.2490 0.2822 0.5
H3 H 0.3194 0.2842 0.2358 0.5
N2 N 0.4608 0.1228 0.1351 1
C3 C 0.4270 0.0676 0.1671 0.5
H4 H 0.4466 0.0204 0.1566 0.5
H5 H 0.3544 0.0688 0.1689 0.5
C4? C 0.5148 0.0719 0.1630 0.5
H6? H 0.5868 0.0796 0.1621 0.5
H7? H 0.4995 0.0236 0.1524 0.5
C5 C 0.4772 0.0845 0.2140 1
C6 C 0.5 0.0398 0.25 1
H8 H 0.5 -0.0100 0.25 1
N3 N 0.4866 0.1522 0.2270 1
C7 C 0.3911 0.1326 0.0954 0.7
H9 H 0.3695 0.0864 0.0830 0.7
H10 H 0.4234 0.1585 0.0707 0.7
C8? C 0.3572 0.1126 0.1279 0.3
H11? H 0.3464 0.0742 0.1054 0.3
H12? H 0.3303 0.0970 0.1572 0.3
C9 C 0.3009 0.1744 0.1113 1
H13 H 0.2632 0.1932 0.0841 0.7
H14 H 0.2570 0.1426 0.1278 0.7
H15? H 0.2291 0.1660 0.1129 0.3
H16? H 0.3156 0.1851 0.0790 0.3
N4 N 0.3320 0.2322 0.1415 1
C10 C 0.2662 0.2845 0.1418 1
O2 O 0.1866 0.2857 0.1180 1
N5 N 0.2907 0.3386 0.1707 1
H17 H 0.3428 0.3328 0.1894 1
C11 C 0.2376 0.4061 0.1736 1
C12 C 0.2902 0.4460 0.2126 1
H18 H 0.2859 0.4203 0.2405 1
H19 H 0.3577 0.4521 0.2060 1
H20 H 0.2601 0.4907 0.2159 1
C13 C 0.2410 0.4436 0.1278 1
H21 H 0.2140 0.4907 0.1309 1
H22 H 0.2022 0.4176 0.1044 1
H23 H 0.3092 0.4466 0.1186 1
C14 C 0.1326 0.3941 0.1866 1
H24 H 0.1321 0.3727 0.2168 1
H25 H 0.0991 0.3631 0.1640 1
H26 H 0.0986 0.4390 0.1871 1
C15 C 0.5617 0.1085 0.1231 0.7
H27 H 0.5629 0.0689 0.1011 0.7
H28 H 0.6021 0.0955 0.1510 0.7
C16? C 0.5110 0.1372 0.0909 0.3
H29? H 0.5254 0.0922 0.0754 0.3
H30? H 0.4670 0.1652 0.0700 0.3
C17 C 0.6046 0.1761 0.1008 1
H31 H 0.6774 0.1726 0.1009 0.7
H32 H 0.5793 0.1798 0.0685 0.7
H33? H 0.6517 0.1471 0.1196 0.3
H34? H 0.6357 0.1890 0.0719 0.3
N6 N 0.5770 0.2390 0.1261 1
C18 C 0.6133 0.2984 0.1074 1
O3 O 0.6646 0.3006 0.0728 1
N7 N 0.5898 0.3592 0.1294 1
H35 H 0.5548 0.3549 0.1540 1
C19 C 0.6166 0.4304 0.1165 1
C20 C 0.5786 0.4790 0.1528 1
H36 H 0.5084 0.4736 0.1540 1
H37 H 0.5936 0.5270 0.1452 1
H38 H 0.6094 0.4680 0.1824 1
C21 C 0.7282 0.4382 0.1140 1
H39 H 0.7520 0.4084 0.0896 1
H40 H 0.7602 0.4244 0.1433 1
H41 H 0.7441 0.4870 0.1076 1
C22 C 0.5644 0.4499 0.0700 1
H42 H 0.5840 0.4171 0.0462 1
H43 H 0.5832 0.4975 0.0615 1
H44 H 0.4930 0.4476 0.0728 1
N8 N 0.4470 0.2708 0.5607 1
C23 C 0.3602 0.3144 0.5423 1
H45 H 0.3566 0.3106 0.5084 1
H46 H 0.2992 0.2938 0.5536 1
C24 C 0.3624 0.3912 0.5548 1
H47 H 0.4240 0.4129 0.5446 1
H48 H 0.3610 0.3965 0.5886 1
C25 C 0.2730 0.4280 0.5318 1
H49 H 0.2753 0.4778 0.5388 1
H50 H 0.2130 0.4080 0.5430 1
H51 H 0.2733 0.4216 0.4986 1
C26 C 0.4290 0.1972 0.5426 1
H52 H 0.4280 0.1986 0.5086 1
H53 H 0.3629 0.1818 0.5516 1
C27 C 0.5039 0.1430 0.5593 1
H54 H 0.4998 0.1367 0.5928 1
H55 H 0.5710 0.1599 0.5532 1
C28 C 0.4860 0.0744 0.5355 1
H56 H 0.5349 0.0404 0.5464 1
H57 H 0.4904 0.0802 0.5026 1
H58 H 0.4208 0.0574 0.5420 1
C29 C 0.4553 0.2707 0.6132 1
H59 H 0.4646 0.3196 0.6238 1
H60 H 0.5151 0.2441 0.6231 1
C30 C 0.3678 0.2397 0.6368 1
H61 H 0.3470 0.1959 0.6217 1
H62 H 0.3120 0.2726 0.6346 1
C31 C 0.3951 0.2252 0.6866 1
H63 H 0.3353 0.2146 0.7028 1
H64 H 0.4268 0.2663 0.7002 1
H65 H 0.4407 0.1858 0.6890 1
C32 C 0.5450 0.2991 0.5450 1
H66 H 0.5508 0.3490 0.5543 1
H67 H 0.5991 0.2732 0.5616 1
C33 C 0.5602 0.2941 0.4938 1
H68 H 0.5017 0.3130 0.4764 1
H69 H 0.5684 0.2444 0.4849 1
C34 C 0.6516 0.3358 0.4819 1
H70 H 0.6626 0.3309 0.4490 1
H71 H 0.7090 0.3178 0.4998 1
H72 H 0.6420 0.3863 0.4892 1

loop_
_geom_angle_atom_site_label_1
_geom_angle_atom_site_label_2
_geom_angle_atom_site_label_3
_geom_angle
_geom_angle_site_symmetry_1
_geom_angle_site_symmetry_2
_geom_angle_site_symmetry_3
_geom_angle_publ_flag
N2 Co1 N3 78.56 . . . yes
N2 Co1 N4 81.40 . . . yes
N2 Co1 N6 81.05 . . . yes
O1 Co1 N2 173.12 2_655 . . yes
N3 Co1 N4 116.56 . . . yes
N3 Co1 N6 121.15 . . . yes
O1 Co1 N3 95.55 2_655 . . yes
N4 Co1 N6 113.93 . . . yes
O1 Co1 N4 104.60 2_655 . . yes
O1 Co1 N6 99.25 2_655 . . yes
Co1 O1 C1 113.31 2_655 . . yes
Co1 N1 C1 113.31 2_655 . . yes
Co1 N2 C3 109.66 . . . yes
Co1 N2 C4 108.44 . . . yes
Co1 N2 C7 105.80 . . . yes
Co1 N2 C15 104.79 . . . yes
Co1 N2 C8 102.31 . . . yes
Co1 N2 C16 103.24 . . . yes
C3 N2 C4 48.47 . . . yes
C7 N2 C15 114.42 . . . yes
C8 N2 C16 112.35 . . . yes
Co1 N3 C5 112.79 . . . yes
Co1 N3 N3 139.99 . . 2_655 yes
N3 N3 C5 106.94 2_655 . . yes
Co1 N4 C9 115.42 . . . yes
Co1 N4 C10 131.28 . . . yes
C9 N4 C10 113.05 . . . yes
C10 N5 C11 126.02 . . . yes
Co1 N6 C17 114.46 . . . yes
Co1 N6 C18 131.49 . . . yes
C17 N6 C18 112.02 . . . yes
C18 N7 C19 126.95 . . . yes
C10 N5 H17 117.00 . . . no
C11 N5 H17 117.00 . . . no
C18 N7 H35 117.00 . . . no
C19 N7 H35 116.00 . . . no
C26 N8 C32 110.64 . . . yes
C23 N8 C32 111.94 . . . yes
C29 N8 C32 105.97 . . . yes
C26 N8 C29 110.51 . . . yes
C23 N8 C26 105.91 . . . yes
C23 N8 C29 111.96 . . . yes
O1 C1 C2 116.90 . . . yes
N1 C1 C2 116.90 . . . yes
N2 C3 C4 63.68 . . . yes
N2 C3 C5 105.75 . . . yes
C4 C3 C5 70.91 . . . no
C3 C4 C5 64.05 . . . no
N2 C4 C3 67.85 . . . yes
N2 C4 C5 104.16 . . . yes
N3 C5 C3 118.92 . . . yes
N3 C5 C4 111.81 . . . yes
C3 C5 C6 128.64 . . . no
N3 C5 C6 111.33 . . . yes
C4 C5 C6 122.74 . . . no
C3 C5 C4 45.04 . . . no
C5 C6 C5 103.41 . . 2_655 no
N2 C7 C9 108.59 . . . yes
N2 C8 C9 115.61 . . . yes
N4 C9 C8 105.94 . . . yes
N4 C9 C7 110.96 . . . yes
O2 C10 N5 120.40 . . . yes
O2 C10 N4 124.52 . . . yes
N4 C10 N5 115.07 . . . yes
C12 C11 C13 112.93 . . . no
N5 C11 C13 109.00 . . . yes
C12 C11 C14 107.79 . . . no
N5 C11 C12 105.37 . . . yes
N5 C11 C14 110.53 . . . yes
C13 C11 C14 111.07 . . . no
N2 C15 C17 108.49 . . . yes
N2 C16 C17 109.90 . . . yes
N6 C17 C15 110.88 . . . yes
N6 C17 C16 105.65 . . . yes
O3 C18 N6 125.16 . . . yes
O3 C18 N7 119.90 . . . yes
N6 C18 N7 114.94 . . . yes
N7 C19 C22 109.87 . . . yes
C20 C19 C21 110.12 . . . no
C20 C19 C22 107.91 . . . no
N7 C19 C21 111.25 . . . yes
N7 C19 C20 107.03 . . . yes
C21 C19 C22 110.54 . . . no
H2 C2 H3 109.00 . . . no
C1 C2 H2 110.00 . . . no
C1 C2 H1 110.00 . . . no
H1 C2 H3 109.00 . . . no
C1 C2 H3 110.00 . . . no
H1 C2 H2 109.00 . . . no
N2 C3 H4 111.00 . . . no
C5 C3 H5 111.00 . . . no
N2 C3 H5 111.00 . . . no
N2 C3 H7 89.00 . . . no
C4 C3 H4 76.00 . . . no
C4 C3 H5 174.00 . . . no
C4 C3 H7 44.00 . . . no
C5 C3 H4 111.00 . . . no
C5 C3 H7 96.00 . . . no
H4 C3 H5 109.00 . . . no
H4 C3 H7 31.00 . . . no
H5 C3 H7 139.00 . . . no
C3 C4 H4 45.00 . . . no
C3 C4 H6 174.00 . . . no
N2 C4 H7 111.00 . . . no
H4 C4 H6 141.00 . . . no
H4 C4 H7 32.00 . . . no
H6 C4 H7 109.00 . . . no
C3 C4 H7 77.00 . . . no
C5 C4 H4 90.00 . . . no
C5 C4 H6 111.00 . . . no
C5 C4 H7 111.00 . . . no
N2 C4 H4 95.00 . . . no
N2 C4 H6 111.00 . . . no
C5 C6 H8 128.00 2_655 . . no
C5 C6 H8 128.00 . . . no
N2 C7 H9 110.00 . . . no
H9 C7 H10 108.00 . . . no
C9 C7 H10 110.00 . . . no
N2 C7 H10 110.00 . . . no
C9 C7 H9 110.00 . . . no
C9 C8 H11 108.00 . . . no
N2 C8 H12 108.00 . . . no
C9 C8 H12 108.00 . . . no
H11 C8 H12 107.00 . . . no
N2 C8 H11 108.00 . . . no
C8 C9 H15 111.00 . . . no
C7 C9 H13 109.00 . . . no
N4 C9 H16 111.00 . . . no
N4 C9 H13 109.00 . . . no
C7 C9 H14 109.00 . . . no
H13 C9 H14 108.00 . . . no
H15 C9 H16 109.00 . . . no
N4 C9 H14 109.00 . . . no
N4 C9 H15 111.00 . . . no
C8 C9 H16 111.00 . . . no
H18 C12 H20 109.00 . . . no
C11 C12 H19 110.00 . . . no
C11 C12 H18 110.00 . . . no
H18 C12 H19 109.00 . . . no
C11 C12 H20 110.00 . . . no
H19 C12 H20 109.00 . . . no
H21 C13 H23 110.00 . . . no
H22 C13 H23 109.00 . . . no
C11 C13 H22 110.00 . . . no
C11 C13 H23 110.00 . . . no
C11 C13 H21 109.00 . . . no
H21 C13 H22 110.00 . . . no
C11 C14 H24 110.00 . . . no
C11 C14 H25 110.00 . . . no
H25 C14 H26 110.00 . . . no
H24 C14 H25 109.00 . . . no
C11 C14 H26 109.00 . . . no
H24 C14 H26 109.00 . . . no
N2 C15 H27 110.00 . . . no
C17 C15 H27 110.00 . . . no
N2 C15 H28 110.00 . . . no
H27 C15 H28 108.00 . . . no
C17 C15 H28 110.00 . . . no
N2 C16 H30 110.00 . . . no
N2 C16 H29 110.00 . . . no
H29 C16 H30 108.00 . . . no
C17 C16 H29 110.00 . . . no
C17 C16 H30 110.00 . . . no
N6 C17 H31 109.00 . . . no
N6 C17 H32 110.00 . . . no
N6 C17 H33 111.00 . . . no
N6 C17 H34 111.00 . . . no
C15 C17 H31 109.00 . . . no
C15 C17 H32 109.00 . . . no
H31 C17 H32 108.00 . . . no
C16 C17 H33 111.00 . . . no
C16 C17 H34 111.00 . . . no
H33 C17 H34 109.00 . . . no
C19 C20 H36 109.00 . . . no
C19 C20 H37 110.00 . . . no
H36 C20 H37 109.00 . . . no
H36 C20 H38 110.00 . . . no
H37 C20 H38 109.00 . . . no
C19 C20 H38 110.00 . . . no
C19 C21 H39 110.00 . . . no
C19 C21 H40 110.00 . . . no
H39 C21 H40 109.00 . . . no
H39 C21 H41 109.00 . . . no
C19 C21 H41 109.00 . . . no
H40 C21 H41 109.00 . . . no
C19 C22 H43 109.00 . . . no
C19 C22 H44 109.00 . . . no
C19 C22 H42 110.00 . . . no
H42 C22 H44 109.00 . . . no
H43 C22 H44 110.00 . . . no
H42 C22 H43 109.00 . . . no
N8 C23 C24 116.07 . . . yes
C23 C24 C25 109.46 . . . no
N8 C26 C27 115.17 . . . yes
C26 C27 C28 110.84 . . . no
N8 C29 C30 115.46 . . . yes
C29 C30 C31 110.13 . . . no
N8 C32 C33 115.60 . . . yes
C32 C33 C34 109.80 . . . no
N8 C23 H45 108.00 . . . no
N8 C23 H46 108.00 . . . no
C24 C23 H45 108.00 . . . no
C24 C23 H46 108.00 . . . no
H45 C23 H46 107.00 . . . no
C23 C24 H47 110.00 . . . no
C23 C24 H48 110.00 . . . no
C25 C24 H47 110.00 . . . no
C25 C24 H48 110.00 . . . no
H47 C24 H48 108.00 . . . no
C24 C25 H49 110.00 . . . no
C24 C25 H50 110.00 . . . no
C24 C25 H51 110.00 . . . no
H49 C25 H50 109.00 . . . no
H49 C25 H51 109.00 . . . no
H50 C25 H51 109.00 . . . no
N8 C26 H52 109.00 . . . no
N8 C26 H53 108.00 . . . no
C27 C26 H52 109.00 . . . no
C27 C26 H53 108.00 . . . no
H52 C26 H53 108.00 . . . no
C26 C27 H54 109.00 . . . no
C26 C27 H55 109.00 . . . no
C28 C27 H54 110.00 . . . no
C28 C27 H55 109.00 . . . no
H54 C27 H55 108.00 . . . no
C27 C28 H56 110.00 . . . no
C27 C28 H57 110.00 . . . no
C27 C28 H58 109.00 . . . no
H56 C28 H57 109.00 . . . no
H56 C28 H58 109.00 . . . no
H57 C28 H58 109.00 . . . no
N8 C29 H59 108.00 . . . no
N8 C29 H60 108.00 . . . no
C30 C29 H59 108.00 . . . no
C30 C29 H60 108.00 . . . no
H59 C29 H60 108.00 . . . no
C29 C30 H61 110.00 . . . no
C29 C30 H62 110.00 . . . no
C31 C30 H61 109.00 . . . no
C31 C30 H62 110.00 . . . no
H61 C30 H62 108.00 . . . no
C30 C31 H63 109.00 . . . no
C30 C31 H64 109.00 . . . no
C30 C31 H65 110.00 . . . no
H63 C31 H64 109.00 . . . no
H63 C31 H65 110.00 . . . no
H64 C31 H65 109.00 . . . no
N8 C32 H66 108.00 . . . no
N8 C32 H67 108.00 . . . no
C33 C32 H66 108.00 . . . no
C33 C32 H67 108.00 . . . no
H66 C32 H67 107.00 . . . no
C32 C33 H68 110.00 . . . no
C32 C33 H69 110.00 . . . no
C34 C33 H68 110.00 . . . no
C34 C33 H69 110.00 . . . no
H68 C33 H69 108.00 . . . no
C33 C34 H70 109.00 . . . no
C33 C34 H71 109.00 . . . no
C33 C34 H72 110.00 . . . no
H70 C34 H71 109.00 . . . no
H70 C34 H72 109.00 . . . no
H71 C34 H72 110.00 . . . no

loop_
_geom_bond_atom_site_label_1
_geom_bond_atom_site_label_2
_geom_bond_distance
_geom_bond_site_symmetry_1
_geom_bond_site_symmetry_2
_geom_bond_publ_flag
Co1 N2 2.1825 . . yes
Co1 N3 2.1432 . . yes
Co1 N4 2.0007 . . yes
Co1 N6 2.0256 . . yes
Co1 O1 2.0989 . 2_655 yes
O1 C1 1.1422 . . yes
O2 C10 1.2558 . . yes
O3 C18 1.2504 . . yes
N1 C1 1.1422 . . yes
N2 C3 1.4907 . . yes
N2 C4 1.4427 . . yes
N2 C7 1.4707 . . yes
N2 C15 1.4534 . . yes
N2 C8 1.4244 . . yes
N2 C16 1.5077 . . yes
N3 C5 1.3485 . . yes
N3 N3 1.3708 . 2_655 yes
N4 C9 1.4590 . . yes
N4 C10 1.3379 . . yes
N5 C10 1.3617 . . yes
N5 C11 1.4782 . . yes
N6 C17 1.4640 . . yes
N6 C18 1.3578 . . yes
N7 C18 1.3682 . . yes
N7 C19 1.4579 . . yes
N5 H17 0.8800 . . no
N7 H35 0.8800 . . no
N8 C32 1.5236 . . yes
N8 C26 1.5137 . . yes
N8 C29 1.5266 . . yes
N8 C23 1.5181 . . yes
C1 C2 1.5416 . . no
C3 C4 1.2049 . . no
C3 C5 1.5312 . . no
C4 C5 1.6091 . . no
C5 C6 1.3742 . . no
C7 C9 1.5481 . . no
C8 C9 1.4727 . . no
C11 C14 1.5075 . . no
C11 C13 1.5147 . . no
C11 C12 1.5167 . . no
C15 C17 1.5662 . . no
C16 C17 1.4866 . . no
C19 C22 1.5434 . . no
C19 C21 1.5258 . . no
C19 C20 1.5128 . . no
C2 H3 0.9500 . . no
C2 H1 0.9500 . . no
C2 H2 0.9500 . . no
C3 H5 0.9900 . . no
C3 H7 1.3800 . . no
C3 H4 0.9900 . . no
C4 H4 1.3600 . . no
C4 H6 0.9900 . . no
C4 H7 0.9900 . . no
C6 H8 0.9500 . . no
C7 H10 0.9900 . . no
C7 H9 0.9900 . . no
C8 H12 0.9900 . . no
C8 H11 0.9900 . . no
C9 H16 0.9900 . . no
C9 H13 0.9900 . . no
C9 H15 0.9900 . . no
C9 H14 0.9900 . . no
C12 H19 0.9500 . . no
C12 H18 0.9500 . . no
C12 H20 0.9500 . . no
C13 H23 0.9800 . . no
C13 H22 0.9800 . . no
C13 H21 0.9700 . . no
C14 H25 0.9800 . . no
C14 H26 0.9700 . . no
C14 H24 0.9700 . . no
C15 H28 0.9900 . . no
C15 H27 0.9900 . . no
C16 H30 0.9900 . . no
C16 H29 0.9900 . . no
C17 H31 0.9900 . . no
C17 H32 0.9900 . . no
C17 H33 0.9900 . . no
C17 H34 0.9900 . . no
C20 H36 0.9600 . . no
C20 H38 0.9600 . . no
C20 H37 0.9600 . . no
C21 H40 0.9700 . . no
C21 H41 0.9700 . . no
C21 H39 0.9800 . . no
C22 H43 0.9800 . . no
C22 H44 0.9800 . . no
C22 H42 0.9800 . . no
C23 C24 1.5077 . . no
C24 C25 1.5281 . . no
C26 C27 1.5130 . . no
C27 C28 1.4937 . . no
C29 C30 1.5176 . . no
C30 C31 1.5047 . . no
C32 C33 1.5163 . . no
C33 C34 1.5254 . . no
C23 H45 0.9900 . . no
C23 H46 0.9900 . . no
C24 H47 0.9900 . . no
C24 H48 0.9900 . . no
C25 H49 0.9700 . . no
C25 H50 0.9700 . . no
C25 H51 0.9700 . . no
C26 H52 0.9900 . . no
C26 H53 0.9900 . . no
C27 H54 0.9900 . . no
C27 H55 0.9900 . . no
C28 H56 0.9700 . . no
C28 H57 0.9700 . . no
C28 H58 0.9700 . . no
C29 H59 0.9900 . . no
C29 H60 0.9900 . . no
C30 H61 0.9800 . . no
C30 H62 0.9800 . . no
C31 H63 0.9800 . . no
C31 H64 0.9700 . . no
C31 H65 0.9700 . . no
C32 H66 0.9900 . . no
C32 H67 0.9900 . . no
C33 H68 0.9900 . . no
C33 H69 0.9900 . . no
C34 H70 0.9800 . . no
C34 H71 0.9800 . . no
C34 H72 1.0000 . . no
